data_2107029
loop_
_publ_author_name
'Lanfranconi, A.H.'
'Alvarez, A.G.'
'Castellano, E.E.'

_publ_section_title
;
 The crystal and molecular structure of barium nitroprusside dihydrate
;
_journal_name_full 'Acta Crystallographica B (24,1968-38,1982)'
_journal_page_first 1733
_journal_page_last 1734
_journal_volume 29
_journal_year 1973
_chemical_formula_sum 'C5 H4 Ba Fe N6 O3'
_chemical_name_systematic 'Ba (Fe (C N)5 (N O)) (H2 O)2'
_space_group_IT_number 29
_symmetry_space_group_name_Hall 'P 2c -2ac'
_symmetry_space_group_name_H-M 'P c a 21'
_cell_angle_alpha 90
_cell_angle_beta 90
_cell_angle_gamma 90
_cell_formula_units_Z 4
_cell_length_a 19.471
_cell_length_b 7.631
_cell_length_c 8.609
_cell_volume 1279.153
_citation_journal_id_ASTM ACBCAR
_cod_data_source_file Lanfranconi_ACBCAR_1973_1062.cif
_cod_data_source_block C5H4Ba1Fe1N6O3
_cod_original_formula_sum 'C5 H4 Ba1 Fe1 N6 O3'
_cod_database_code 2107029

loop_
_symmetry_equiv_pos_as_xyz
x,y,z
-x,-y,z+1/2
-x+1/2,y,z+1/2
x+1/2,-y,z

loop_
_atom_site_label
_atom_site_type_symbol
_atom_site_fract_x
_atom_site_fract_y
_atom_site_fract_z
_atom_site_occupancy
_atom_site_U_iso_or_equiv
O3 O-2 0.0093 -0.025 -0.0352 1 0.0
Ba1 Ba+2 0.3975 0.9284 0.1721 1 0.0
C4 C+2 0.1589 0.2243 0.3139 1 0.0
C2 C+2 0.1596 0.244 0.0073 1 0.0
C1 C+2 0.0627 0.3647 0.1667 1 0.0
N6 N-3 0.1279 0.6912 0.4211 1 0.0
N3 N-3 0.1583 0.1466 -0.0898 1 0.0
N2 N+3 0.2454 0.454 0.1529 1 0.0
Fe1 Fe+2 0.1597 0.4147 0.1764 1 0.0
C5 C+2 0.1378 0.6088 0.3251 1 0.0
C3 C+2 0.1411 0.5926 0.0261 1 0.0
O2 O-2 0.3018 0.4634 0.1643 1 0.0
O1 O-2 0.2581 0.89 0.1637 1 0.0
N5 N-3 0.1567 0.1124 0.4121 1 0.0
N1 N-3 0.0053 0.3299 0.1636 1 0.0
N4 N-3 0.1323 0.6781 -0.0654 1 0.0
